data_2108356
loop_
_publ_author_name
'Kadok, Joris'
'de Weerd, Marie-C\'ecile'
'Boulet, Pascal'
'Fourn\'ee, Vincent'
'Ledieu, Julian'

_publ_section_title
;
 A new ternary compound with the BGa~8~Ir~4~ structure type in the
 Al--Au--Ir system
;
_journal_coeditor_code DQ5033SUP1
_journal_issue 1
_journal_name_full 'Acta Crystallographica Section B'
_journal_page_first 49
_journal_page_last 52
_journal_paper_doi 10.1107/S2052520618016712
_journal_volume 75
_journal_year 2019
_chemical_formula_sum 'Al72 Au2.5 Ir29.5'
_chemical_formula_weight 8104.88
_chemical_name_systematic
;
 ?
;
_space_group_crystal_system tetragonal
_space_group_IT_number 142
_space_group_name_Hall '-I 4bd 2c'
_space_group_name_H-M_alt 'I 41/a c d'
_symmetry_space_group_name_Hall '-I 4bd 2c'
_symmetry_space_group_name_H-M 'I 41/a c d :2'
_audit_creation_method SHELXL-2014
_cell_angle_alpha 90
_cell_angle_beta 90
_cell_angle_gamma 90
_cell_formula_units_Z 1
_cell_length_a 8.6339(2)
_cell_length_b 8.6339(2)
_cell_length_c 21.8874(7)
_cell_measurement_reflns_used 9909
_cell_measurement_temperature 296(2)
_cell_measurement_theta_max 44.31
_cell_measurement_theta_min 3.72
_cell_volume 1631.58(7)
_computing_cell_refinement 'SAINT (Bruker, 2004)'
_computing_data_collection 'APEX2 (Bruker, 2004)'
_computing_data_reduction SAINT
_computing_structure_refinement 'SHELXL-2014 (Sheldrick, 2014)'
_computing_structure_solution 'SHELXL-2014 (Sheldrick, 2014)'
_diffrn_ambient_temperature 296(2)
_diffrn_measured_fraction_theta_full 0.995
_diffrn_measured_fraction_theta_max 0.999
_diffrn_measurement_device_type 'Bruker APEX-II QUAZAR CCD'
_diffrn_measurement_method '\w scan'
_diffrn_radiation_type MoK\a
_diffrn_radiation_wavelength 0.71073
_diffrn_reflns_av_R_equivalents 0.0644
_diffrn_reflns_av_unetI/netI 0.0210
_diffrn_reflns_Laue_measured_fraction_full 0.995
_diffrn_reflns_Laue_measured_fraction_max 0.999
_diffrn_reflns_limit_h_max 16
_diffrn_reflns_limit_h_min -16
_diffrn_reflns_limit_k_max 16
_diffrn_reflns_limit_k_min -16
_diffrn_reflns_limit_l_max 42
_diffrn_reflns_limit_l_min -42
_diffrn_reflns_number 44132
_diffrn_reflns_point_group_measured_fraction_full 0.995
_diffrn_reflns_point_group_measured_fraction_max 0.999
_diffrn_reflns_theta_full 25.242
_diffrn_reflns_theta_max 44.330
_diffrn_reflns_theta_min 3.822
_diffrn_source 'micro sources'
_exptl_absorpt_coefficient_mu 66.450
_exptl_absorpt_correction_T_max 0.7487
_exptl_absorpt_correction_T_min 0.2742
_exptl_absorpt_correction_type multi-scan
_exptl_absorpt_process_details 'SADABS 2014/5'
_exptl_crystal_colour black
_exptl_crystal_density_diffrn 8.249
_exptl_crystal_description platelet
_exptl_crystal_F_000 3405
_exptl_crystal_size_max 0.045
_exptl_crystal_size_mid 0.045
_exptl_crystal_size_min 0.010
_refine_diff_density_max 4.050
_refine_diff_density_min -1.850
_refine_diff_density_rms 0.416
_refine_ls_extinction_coef 0.000130(10)
_refine_ls_extinction_expression Fc^*^=kFc[1+0.001xFc^2^\l^3^/sin(2\q)]^-1/4^
_refine_ls_extinction_method SHELXL
_refine_ls_goodness_of_fit_ref 1.127
_refine_ls_hydrogen_treatment undef
_refine_ls_matrix_type full
_refine_ls_number_parameters 35
_refine_ls_number_reflns 1629
_refine_ls_number_restraints 0
_refine_ls_restrained_S_all 1.127
_refine_ls_R_factor_all 0.0250
_refine_ls_R_factor_gt 0.0165
_refine_ls_shift/su_max 0.002
_refine_ls_shift/su_mean 0.000
_refine_ls_structure_factor_coef Fsqd
_refine_ls_weighting_details 'w=1/[\s^2^(Fo^2^)+(0.0139P)^2^+16.5670P] where P=(Fo^2^+2Fc^2^)/3'
_refine_ls_weighting_scheme calc
_refine_ls_wR_factor_gt 0.0388
_refine_ls_wR_factor_ref 0.0432
_reflns_Friedel_coverage 0.000
_reflns_number_gt 1177
_reflns_number_total 1629
_reflns_threshold_expression 'I > 2\s(I)'
_cod_data_source_file dq5033sup1.cif
_cod_data_source_block I
_cod_depositor_comments 'Adding full bibliography for 2108356.cif.'
_cod_original_cell_volume 1631.58(9)
_cod_original_formula_sum 'Al72 Au2.50 Ir29.50'
_cod_database_code 2108356
_cod_database_fobs_code 2108356
_shelx_space_group_comment
;
The symmetry employed for this shelxl refinement is uniquely defined
by the following loop, which should always be used as a source of
symmetry information in preference to the above space-group names.
They are only intended as comments.
;
_shelx_estimated_absorpt_t_min 0.154
_shelx_estimated_absorpt_t_max 0.556
_shelxl_version_number 2014-1

loop_
_space_group_symop_operation_xyz
'x, y, z'
'-x+1/2, -y, z+1/2'
'-y+1/4, x+3/4, z+1/4'
'y+1/4, -x+1/4, z+3/4'
'-x+1/2, y, -z'
'x, -y, -z+1/2'
'y+1/4, x+3/4, -z+3/4'
'-y+1/4, -x+1/4, -z+1/4'
'x+1/2, y+1/2, z+1/2'
'-x+1, -y+1/2, z+1'
'-y+3/4, x+5/4, z+3/4'
'y+3/4, -x+3/4, z+5/4'
'-x+1, y+1/2, -z+1/2'
'x+1/2, -y+1/2, -z+1'
'y+3/4, x+5/4, -z+5/4'
'-y+3/4, -x+3/4, -z+3/4'
'-x, -y, -z'
'x-1/2, y, -z-1/2'
'y-1/4, -x-3/4, -z-1/4'
'-y-1/4, x-1/4, -z-3/4'
'x-1/2, -y, z'
'-x, y, z-1/2'
'-y-1/4, -x-3/4, z-3/4'
'y-1/4, x-1/4, z-1/4'
'-x+1/2, -y+1/2, -z+1/2'
'x, y+1/2, -z'
'y+1/4, -x-1/4, -z+1/4'
'-y+1/4, x+1/4, -z-1/4'
'x, -y+1/2, z+1/2'
'-x+1/2, y+1/2, z'
'-y+1/4, -x-1/4, z-1/4'
'y+1/4, x+1/4, z+1/4'

loop_
_atom_site_label
_atom_site_type_symbol
_atom_site_fract_x
_atom_site_fract_y
_atom_site_fract_z
_atom_site_U_iso_or_equiv
_atom_site_adp_type
_atom_site_occupancy
_atom_site_site_symmetry_order
_atom_site_calc_flag
_atom_site_refinement_flags_posn
_atom_site_refinement_flags_adp
_atom_site_refinement_flags_occupancy
Ir1 Ir 0.0000 0.2500 0.01467(2) 0.00316(4) Uani 0.923(4) 2 d S T P
Au1 Au 0.0000 0.2500 0.01467(2) 0.00316(4) Uani 0.0782(4) 2 d S T P
Ir2 Ir 0.19858(2) 0.44858(2) 0.1250 0.00368(3) Uani 0.922(4) 2 d S T P
Au2 Au 0.19858(2) 0.44858(2) 0.1250 0.00368(3) Uani 0.0781(3) 2 d S T P
Al1 Al 0.04687(12) 0.03071(12) 0.31109(4) 0.0063(2) Uani 1 1 d . . .
Al2 Al 0.27779(12) 0.19958(12) 0.19068(5) 0.0068(2) Uani 1 1 d . . .
Al3 Al 0.0000 0.2500 0.1250 0.0060(3) Uani 1 4 d S T P

loop_
_atom_site_aniso_label
_atom_site_aniso_U_11
_atom_site_aniso_U_22
_atom_site_aniso_U_33
_atom_site_aniso_U_23
_atom_site_aniso_U_13
_atom_site_aniso_U_12
Ir1 0.00365(14) 0.00361(13) 0.00224(5) 0.000 0.000 0.00039(3)
Au1 0.00365(14) 0.00361(13) 0.00224(5) 0.000 0.000 0.00039(3)
Ir2 0.00358(4) 0.00358(4) 0.00390(5) 0.00000(3) 0.00000(3) 0.00009(3)
Au2 0.00358(4) 0.00358(4) 0.00390(5) 0.00000(3) 0.00000(3) 0.00009(3)
Al1 0.0084(4) 0.0049(4) 0.0057(4) 0.0012(3) 0.0004(3) 0.0003(3)
Al2 0.0049(4) 0.0091(4) 0.0064(4) -0.0015(3) -0.0010(3) 0.0003(3)
Al3 0.0080(4) 0.0080(4) 0.0020(6) 0.000 0.000 -0.0043(5)

loop_
_atom_type_symbol
_atom_type_description
_atom_type_scat_dispersion_real
_atom_type_scat_dispersion_imag
_atom_type_scat_source
Al Al 0.0645 0.0514 'International Tables Vol C Tables 4.2.6.8 and 6.1.1.4'
Ir Ir -1.4442 7.9887 'International Tables Vol C Tables 4.2.6.8 and 6.1.1.4'
Au Au -2.0133 8.8022 'International Tables Vol C Tables 4.2.6.8 and 6.1.1.4'

loop_
_geom_angle_atom_site_label_1
_geom_angle_atom_site_label_2
_geom_angle_atom_site_label_3
_geom_angle
_geom_angle_site_symmetry_1
_geom_angle_site_symmetry_3
Al3 Ir1 Al2 129.46(2) . 24
Al3 Ir1 Al2 129.46(2) . 31_565
Al2 Ir1 Al2 101.08(5) 24 31_565
Al3 Ir1 Al1 130.58(2) . 15_444
Al2 Ir1 Al1 65.12(4) 24 15_444
Al2 Ir1 Al1 66.04(4) 31_565 15_444
Al3 Ir1 Al1 130.58(2) . 8
Al2 Ir1 Al1 66.04(4) 24 8
Al2 Ir1 Al1 65.12(4) 31_565 8
Al1 Ir1 Al1 98.84(5) 15_444 8
Al3 Ir1 Al2 68.16(2) . 15_444
Al2 Ir1 Al2 153.61(4) 24 15_444
Al2 Ir1 Al2 64.99(4) 31_565 15_444
Al1 Ir1 Al2 88.51(3) 15_444 15_444
Al1 Ir1 Al2 120.67(3) 8 15_444
Al3 Ir1 Al2 68.16(2) . 8
Al2 Ir1 Al2 64.99(4) 24 8
Al2 Ir1 Al2 153.61(4) 31_565 8
Al1 Ir1 Al2 120.67(3) 15_444 8
Al1 Ir1 Al2 88.51(3) 8 8
Al2 Ir1 Al2 136.31(4) 15_444 8
Al3 Ir1 Al1 67.54(2) . 4_554
Al2 Ir1 Al1 106.50(4) 24 4_554
Al2 Ir1 Al1 101.64(3) 31_565 4_554
Al1 Ir1 Al1 161.75(2) 15_444 4_554
Al1 Ir1 Al1 63.09(4) 8 4_554
Al2 Ir1 Al1 98.51(3) 15_444 4_554
Al2 Ir1 Al1 64.39(3) 8 4_554
Al3 Ir1 Al1 67.54(2) . 11_444
Al2 Ir1 Al1 101.64(3) 24 11_444
Al2 Ir1 Al1 106.50(4) 31_565 11_444
Al1 Ir1 Al1 63.09(4) 15_444 11_444
Al1 Ir1 Al1 161.75(2) 8 11_444
Al2 Ir1 Al1 64.39(3) 15_444 11_444
Al2 Ir1 Al1 98.51(3) 8 11_444
Al1 Ir1 Al1 135.07(4) 4_554 11_444
Al3 Ir2 Al2 130.00(2) . 30
Al3 Ir2 Al2 130.00(2) . 27_565
Al2 Ir2 Al2 100.01(5) 30 27_565
Al3 Ir2 Al1 130.06(2) . 25
Al2 Ir2 Al1 65.29(3) 30 25
Al2 Ir2 Al1 65.84(3) 27_565 25
Al3 Ir2 Al1 130.06(2) . 31_565
Al2 Ir2 Al1 65.84(3) 30 31_565
Al2 Ir2 Al1 65.29(3) 27_565 31_565
Al1 Ir2 Al1 99.88(4) 25 31_565
Al3 Ir2 Al1 67.78(2) . 4_554
Al2 Ir2 Al1 159.91(3) 30 4_554
Al2 Ir2 Al1 63.06(3) 27_565 4_554
Al1 Ir2 Al1 96.48(4) 25 4_554
Al1 Ir2 Al1 111.95(3) 31_565 4_554
Al3 Ir2 Al1 67.78(2) . 13_455
Al2 Ir2 Al1 63.06(3) 30 13_455
Al2 Ir2 Al1 159.91(3) 27_565 13_455
Al1 Ir2 Al1 111.95(3) 25 13_455
Al1 Ir2 Al1 96.48(4) 31_565 13_455
Al1 Ir2 Al1 135.56(4) 4_554 13_455
Al3 Ir2 Al2 67.20(2) . 15_444
Al2 Ir2 Al2 98.43(4) 30 15_444
Al2 Ir2 Al2 110.58(3) 27_565 15_444
Al1 Ir2 Al2 161.22(3) 25 15_444
Al1 Ir2 Al2 63.38(3) 31_565 15_444
Al1 Ir2 Al2 97.85(3) 4_554 15_444
Al1 Ir2 Al2 64.56(3) 13_455 15_444
Al3 Ir2 Al2 67.20(2) . .
Al2 Ir2 Al2 110.58(3) 30 .
Al2 Ir2 Al2 98.43(4) 27_565 .
Al1 Ir2 Al2 63.38(3) 25 .
Al1 Ir2 Al2 161.22(3) 31_565 .
Al1 Ir2 Al2 64.56(3) 4_554 .
Al1 Ir2 Al2 97.85(3) 13_455 .
Al2 Ir2 Al2 134.40(4) 15_444 .
Au1 Al1 Ir1 0.000(4) 15_444 15_444
Au1 Al1 Au2 115.54(4) 15_444 25
Ir1 Al1 Au2 115.54(4) 15_444 25
Au1 Al1 Ir2 115.54(4) 15_444 25
Ir1 Al1 Ir2 115.54(4) 15_444 25
Au2 Al1 Ir2 0.000(6) 25 25
Au1 Al1 Au2 114.67(4) 15_444 3_545
Ir1 Al1 Au2 114.67(4) 15_444 3_545
Au2 Al1 Au2 114.25(4) 25 3_545
Ir2 Al1 Au2 114.25(4) 25 3_545
Au1 Al1 Ir2 114.67(4) 15_444 3_545
Ir1 Al1 Ir2 114.67(4) 15_444 3_545
Au2 Al1 Ir2 114.25(4) 25 3_545
Ir2 Al1 Ir2 114.25(4) 25 3_545
Au2 Al1 Ir2 0.000(1) 3_545 3_545
Au1 Al1 Ir1 113.85(4) 15_444 3_545
Ir1 Al1 Ir1 113.85(4) 15_444 3_545
Au2 Al1 Ir1 113.28(4) 25 3_545
Ir2 Al1 Ir1 113.28(4) 25 3_545
Au2 Al1 Ir1 80.52(3) 3_545 3_545
Ir2 Al1 Ir1 80.52(3) 3_545 3_545
Au1 Al1 Au1 113.85(4) 15_444 3_545
Ir1 Al1 Au1 113.85(4) 15_444 3_545
Au2 Al1 Au1 113.28(4) 25 3_545
Ir2 Al1 Au1 113.28(4) 25 3_545
Au2 Al1 Au1 80.52(3) 3_545 3_545
Ir2 Al1 Au1 80.52(3) 3_545 3_545
Ir1 Al1 Au1 0.000(5) 3_545 3_545
Au1 Al1 Al1 60.42(4) 15_444 6
Ir1 Al1 Al1 60.42(4) 15_444 6
Au2 Al1 Al1 122.60(2) 25 6
Ir2 Al1 Al1 122.60(2) 25 6
Au2 Al1 Al1 117.91(3) 3_545 6
Ir2 Al1 Al1 117.91(3) 3_545 6
Ir1 Al1 Al1 56.49(4) 3_545 6
Au1 Al1 Al1 56.49(4) 3_545 6
Au1 Al1 Al2 57.42(3) 15_444 18_556
Ir1 Al1 Al2 57.42(3) 15_444 18_556
Au2 Al1 Al2 133.16(5) 25 18_556
Ir2 Al1 Al2 133.16(5) 25 18_556
Au2 Al1 Al2 57.97(3) 3_545 18_556
Ir2 Al1 Al2 57.97(3) 3_545 18_556
Ir1 Al1 Al2 110.50(4) 3_545 18_556
Au1 Al1 Al2 110.50(4) 3_545 18_556
Al1 Al1 Al2 95.13(4) 6 18_556
Au1 Al1 Al2 56.96(3) 15_444 25
Ir1 Al1 Al2 56.96(3) 15_444 25
Au2 Al1 Al2 59.43(3) 25 25
Ir2 Al1 Al2 59.43(3) 25 25
Au2 Al1 Al2 132.14(5) 3_545 25
Ir2 Al1 Al2 132.14(5) 3_545 25
Ir1 Al1 Al2 147.32(4) 3_545 25
Au1 Al1 Al2 147.32(4) 3_545 25
Al1 Al1 Al2 98.59(5) 6 25
Al2 Al1 Al2 90.90(4) 18_556 25
Au1 Al1 Al2 128.89(5) 15_444 6
Ir1 Al1 Al2 128.89(5) 15_444 6
Au2 Al1 Al2 57.31(3) 25 6
Ir2 Al1 Al2 57.31(3) 25 6
Au2 Al1 Al2 112.74(4) 3_545 6
Ir2 Al1 Al2 112.74(4) 3_545 6
Ir1 Al1 Al2 57.24(3) 3_545 6
Au1 Al1 Al2 57.24(3) 3_545 6
Al1 Al1 Al2 81.32(4) 6 6
Al2 Al1 Al2 167.09(5) 18_556 6
Al2 Al1 Al2 101.88(3) 25 6
Au1 Al2 Ir1 0.000(4) 23_666 23_666
Au1 Al2 Au2 115.68(4) 23_666 20_656
Ir1 Al2 Au2 115.68(4) 23_666 20_656
Au1 Al2 Ir2 115.68(4) 23_666 20_656
Ir1 Al2 Ir2 115.68(4) 23_666 20_656
Au2 Al2 Ir2 0.000(2) 20_656 20_656
Au1 Al2 Ir1 115.01(4) 23_666 15_444
Ir1 Al2 Ir1 115.01(4) 23_666 15_444
Au2 Al2 Ir1 114.47(4) 20_656 15_444
Ir2 Al2 Ir1 114.47(4) 20_656 15_444
Au1 Al2 Au1 115.01(4) 23_666 15_444
Ir1 Al2 Au1 115.01(4) 23_666 15_444
Au2 Al2 Au1 114.47(4) 20_656 15_444
Ir2 Al2 Au1 114.47(4) 20_656 15_444
Ir1 Al2 Au1 0.000(5) 15_444 15_444
Au1 Al2 Ir2 113.37(4) 23_666 .
Ir1 Al2 Ir2 113.37(4) 23_666 .
Au2 Al2 Ir2 113.04(4) 20_656 .
Ir2 Al2 Ir2 113.04(4) 20_656 .
Ir1 Al2 Ir2 80.40(3) 15_444 .
Au1 Al2 Ir2 80.40(3) 15_444 .
Au1 Al2 Al1 57.46(3) 23_666 18_656
Ir1 Al2 Al1 57.46(3) 23_666 18_656
Au2 Al2 Al1 58.96(3) 20_656 18_656
Ir2 Al2 Al1 58.96(3) 20_656 18_656
Ir1 Al2 Al1 150.09(5) 15_444 18_656
Au1 Al2 Al1 150.09(5) 15_444 18_656
Ir2 Al2 Al1 129.50(5) . 18_656
Au1 Al2 Al1 57.00(3) 23_666 25
Ir1 Al2 Al1 57.00(3) 23_666 25
Au2 Al2 Al1 130.25(4) 20_656 25
Ir2 Al2 Al1 130.25(4) 20_656 25
Ir1 Al2 Al1 111.34(4) 15_444 25
Au1 Al2 Al1 111.34(4) 15_444 25
Ir2 Al2 Al1 57.19(3) . 25
Al1 Al2 Al1 89.07(4) 18_656 25
Au1 Al2 Al2 58.86(4) 23_666 25
Ir1 Al2 Al2 58.86(4) 23_666 25
Au2 Al2 Al2 142.03(6) 20_656 25
Ir2 Al2 Al2 142.03(6) 20_656 25
Ir1 Al2 Al2 56.15(4) 15_444 25
Au1 Al2 Al2 56.15(4) 15_444 25
Ir2 Al2 Al2 101.89(5) . 25
Al1 Al2 Al2 109.01(6) 18_656 25
Al1 Al2 Al2 81.06(5) 25 25
Au1 Al2 Al1 131.49(5) 23_666 6
Ir1 Al2 Al1 131.49(5) 23_666 6
Au2 Al2 Al1 57.40(3) 20_656 6
Ir2 Al2 Al1 57.40(3) 20_656 6
Ir1 Al2 Al1 58.37(3) 15_444 6
Au1 Al2 Al1 58.37(3) 15_444 6
Ir2 Al2 Al1 112.27(4) . 6
Al1 Al2 Al1 102.95(4) 18_656 6
Al1 Al2 Al1 167.85(5) 25 6
Al2 Al2 Al1 96.42(5) 25 6
Ir1 Al3 Au1 180.0 . 15_444
Ir1 Al3 Ir1 180.0 . 15_444
Au1 Al3 Ir1 0.0 15_444 15_444
Ir1 Al3 Ir2 90.0 . .
Au1 Al3 Ir2 90.0 15_444 .
Ir1 Al3 Ir2 90.0 15_444 .
Ir1 Al3 Au2 90.0 . 10_454
Au1 Al3 Au2 90.0 15_444 10_454
Ir1 Al3 Au2 90.0 15_444 10_454
Ir2 Al3 Au2 180.0 . 10_454
Ir1 Al3 Ir2 90.0 . 10_454
Au1 Al3 Ir2 90.0 15_444 10_454
Ir1 Al3 Ir2 90.0 15_444 10_454
Ir2 Al3 Ir2 180.0 . 10_454
Au2 Al3 Ir2 0.000(6) 10_454 10_454
Ir1 Al3 Al1 119.65(2) . 13_455
Au1 Al3 Al1 60.35(2) 15_444 13_455
Ir1 Al3 Al1 60.35(2) 15_444 13_455
Ir2 Al3 Al1 59.67(2) . 13_455
Au2 Al3 Al1 120.33(2) 10_454 13_455
Ir2 Al3 Al1 120.33(2) 10_454 13_455
Ir1 Al3 Al1 60.35(2) . 11_444
Au1 Al3 Al1 119.65(2) 15_444 11_444
Ir1 Al3 Al1 119.65(2) 15_444 11_444
Ir2 Al3 Al1 120.33(2) . 11_444
Au2 Al3 Al1 59.67(2) 10_454 11_444
Ir2 Al3 Al1 59.67(2) 10_454 11_444
Al1 Al3 Al1 89.97(4) 13_455 11_444
Ir1 Al3 Al1 60.35(2) . 4_554
Au1 Al3 Al1 119.65(2) 15_444 4_554
Ir1 Al3 Al1 119.65(2) 15_444 4_554
Ir2 Al3 Al1 59.67(2) . 4_554
Au2 Al3 Al1 120.33(2) 10_454 4_554
Ir2 Al3 Al1 120.33(2) 10_454 4_554
Al1 Al3 Al1 119.35(4) 13_455 4_554
Al1 Al3 Al1 120.69(4) 11_444 4_554
Ir1 Al3 Al1 119.65(2) . 6
Au1 Al3 Al1 60.35(2) 15_444 6
Ir1 Al3 Al1 60.35(2) 15_444 6
Ir2 Al3 Al1 120.33(2) . 6
Au2 Al3 Al1 59.67(2) 10_454 6
Ir2 Al3 Al1 59.67(2) 10_454 6
Al1 Al3 Al1 120.69(4) 13_455 6
Al1 Al3 Al1 119.35(4) 11_444 6
Al1 Al3 Al1 89.97(4) 4_554 6

loop_
_geom_bond_atom_site_label_1
_geom_bond_atom_site_label_2
_geom_bond_distance
_geom_bond_site_symmetry_2
Ir1 Al3 2.41478(15) .
Ir1 Al2 2.5481(10) 24
Ir1 Al2 2.5481(10) 31_565
Ir1 Al1 2.5491(10) 15_444
Ir1 Al1 2.5491(10) 8
Ir1 Al2 2.6262(10) 15_444
Ir1 Al2 2.6262(10) 8
Ir1 Al1 2.6589(10) 4_554
Ir1 Al1 2.6589(10) 11_444
Ir2 Al3 2.42465(14) .
Ir2 Al2 2.6086(10) 30
Ir2 Al2 2.6086(10) 27_565
Ir2 Al1 2.6113(11) 25
Ir2 Al1 2.6113(11) 31_565
Ir2 Al1 2.6364(10) 4_554
Ir2 Al1 2.6364(10) 13_455
Ir2 Al2 2.6751(11) 15_444
Ir2 Al2 2.6751(11) .
Al1 Au1 2.5492(10) 15_444
Al1 Ir1 2.5492(10) 15_444
Al1 Au2 2.6113(11) 25
Al1 Ir2 2.6113(11) 25
Al1 Au2 2.6363(10) 3_545
Al1 Ir2 2.6363(10) 3_545
Al1 Ir1 2.6589(10) 3_545
Al1 Au1 2.6589(10) 3_545
Al1 Al1 2.726(2) 6
Al1 Al2 2.7431(15) 18_556
Al1 Al2 2.7778(15) 25
Al1 Al2 2.8160(14) 6
Al2 Au1 2.5481(10) 23_666
Al2 Ir1 2.5481(10) 23_666
Al2 Au2 2.6086(10) 20_656
Al2 Ir2 2.6086(10) 20_656
Al2 Ir1 2.6262(10) 15_444
Al2 Au1 2.6262(10) 15_444
Al2 Al1 2.7431(15) 18_656
Al2 Al1 2.7778(15) 25
Al2 Al2 2.780(2) 25
Al2 Al1 2.8160(14) 6
Al3 Au1 2.41482(14) 15_444
Al3 Ir1 2.41482(14) 15_444
Al3 Au2 2.42467(14) 10_454
Al3 Ir2 2.42467(14) 10_454
Al3 Al1 2.8274(10) 13_455
Al3 Al1 2.8274(10) 11_444
Al3 Al1 2.8274(10) 4_554
Al3 Al1 2.8274(10) 6
